data_7700990
loop_
_publ_author_name
'Baltrun, Marc'
'Watt, Fabian A.'
'Schoch, Roland'
'W\"olper, Christoph'
'Neuba, Adam G.'
'Hohloch, Stephan'

_publ_section_title
;
 A new bis-phenolate mesoionic carbene ligand for early transition metal
 chemistry.
;
_journal_issue 39
_journal_name_full 'Dalton transactions (Cambridge, England : 2003)'
_journal_page_first 14611
_journal_page_last 14625
_journal_paper_doi 10.1039/c9dt03099a
_journal_volume 48
_journal_year 2019
_chemical_formula_sum 'C62 H90 N6 O4'
_chemical_formula_weight 983.39
_space_group_crystal_system triclinic
_space_group_IT_number 2
_space_group_name_Hall '-P 1'
_space_group_name_H-M_alt 'P -1'
_symmetry_space_group_name_Hall '-P 1'
_symmetry_space_group_name_H-M 'P -1'
_atom_sites_solution_hydrogens mixed
_audit_creation_method SHELXL-2014/7
_audit_update_record
;
2019-06-07 deposited with the CCDC.    2019-08-19 downloaded from the CCDC.
;
_cell_angle_alpha 69.462(4)
_cell_angle_beta 82.703(4)
_cell_angle_gamma 81.560(4)
_cell_formula_units_Z 2
_cell_length_a 14.116(3)
_cell_length_b 15.693(3)
_cell_length_c 16.506(3)
_cell_measurement_reflns_used 8416
_cell_measurement_temperature 130(2)
_cell_measurement_theta_max 25.47
_cell_measurement_theta_min 1.39
_cell_volume 3375.7(11)
_computing_cell_refinement 'Bruker ApexIII suite, 2018'
_computing_data_collection 'Bruker ApexIII suite, 2018'
_computing_data_reduction 'Bruker ApexIII suite, 2018'
_computing_publication_material WinGX
_computing_structure_refinement 'SHELXL-2014/7 (Sheldrick, 2014)'
_computing_structure_solution ShelXT
_diffrn_ambient_temperature 130(2)
_diffrn_measured_fraction_theta_full 0.999
_diffrn_measured_fraction_theta_max 0.988
_diffrn_measurement_device_type 'Bruker D8'
_diffrn_measurement_method 'omega scans'
_diffrn_radiation_type MoK\a
_diffrn_radiation_wavelength 0.71073
_diffrn_reflns_av_R_equivalents 0.0665
_diffrn_reflns_av_unetI/netI 0.0537
_diffrn_reflns_Laue_measured_fraction_full 0.999
_diffrn_reflns_Laue_measured_fraction_max 0.988
_diffrn_reflns_limit_h_max 16
_diffrn_reflns_limit_h_min -16
_diffrn_reflns_limit_k_max 18
_diffrn_reflns_limit_k_min -18
_diffrn_reflns_limit_l_max 19
_diffrn_reflns_limit_l_min -19
_diffrn_reflns_number 65353
_diffrn_reflns_point_group_measured_fraction_full 0.999
_diffrn_reflns_point_group_measured_fraction_max 0.988
_diffrn_reflns_theta_full 25.242
_diffrn_reflns_theta_max 25.471
_diffrn_reflns_theta_min 1.394
_exptl_absorpt_coefficient_mu 0.060
_exptl_absorpt_correction_T_max 0.745
_exptl_absorpt_correction_T_min 0.656
_exptl_absorpt_correction_type multi-scan
_exptl_absorpt_process_details 'Blessing, 1995'
_exptl_crystal_colour yellow
_exptl_crystal_density_diffrn 0.967
_exptl_crystal_description needle
_exptl_crystal_F_000 1072
_exptl_crystal_size_max 0.39
_exptl_crystal_size_mid 0.15
_exptl_crystal_size_min 0.10
_refine_diff_density_max 0.514
_refine_diff_density_min -0.474
_refine_diff_density_rms 0.048
_refine_ls_extinction_method none
_refine_ls_goodness_of_fit_ref 1.031
_refine_ls_hydrogen_treatment mixed
_refine_ls_matrix_type full
_refine_ls_number_parameters 683
_refine_ls_number_reflns 12374
_refine_ls_number_restraints 0
_refine_ls_restrained_S_all 1.031
_refine_ls_R_factor_all 0.1036
_refine_ls_R_factor_gt 0.0681
_refine_ls_shift/su_max 0.000
_refine_ls_shift/su_mean 0.000
_refine_ls_structure_factor_coef Fsqd
_refine_ls_weighting_details 'w=1/[\s^2^(Fo^2^)+(0.0584P)^2^+3.3213P] where P=(Fo^2^+2Fc^2^)/3'
_refine_ls_weighting_scheme calc
_refine_ls_wR_factor_gt 0.1524
_refine_ls_wR_factor_ref 0.1756
_reflns_Friedel_coverage 0.000
_reflns_number_gt 8416
_reflns_number_total 12374
_reflns_threshold_expression 'I > 2\s(I)'
_cod_data_source_file c9dt03099a2.cif
_cod_data_source_block shelx
_cod_depositor_comments 'Adding full bibliography for 7700989--7700996.cif.'
_cod_original_cell_volume 3375.6(11)
_cod_database_code 7700990
_shelx_shelxl_version_number 2014/7
_shelx_space_group_comment
;
The symmetry employed for this shelxl refinement is uniquely defined
by the following loop, which should always be used as a source of
symmetry information in preference to the above space-group names.
They are only intended as comments.
;

loop_
_space_group_symop_operation_xyz
'x, y, z'
'-x, -y, -z'

loop_
_atom_site_label
_atom_site_type_symbol
_atom_site_fract_x
_atom_site_fract_y
_atom_site_fract_z
_atom_site_U_iso_or_equiv
_atom_site_adp_type
_atom_site_occupancy
_atom_site_site_symmetry_order
_atom_site_calc_flag
_atom_site_refinement_flags_posn
_atom_site_refinement_flags_adp
O2A O 0.59152(12) 0.12894(13) 0.61208(11) 0.0326(4) Uani 1 1 d . .
O1 O 0.58263(13) 0.29177(12) 0.50821(11) 0.0347(4) Uani 1 1 d . .
O2 O 0.20164(12) 0.19493(12) 0.51983(11) 0.0321(4) Uani 1 1 d . .
O1A O 0.22356(14) 0.21287(14) 0.36100(13) 0.0443(5) Uani 1 1 d . .
N1A N 0.41029(15) 0.11095(14) 0.57886(13) 0.0283(5) Uani 1 1 d . .
N1 N 0.25208(15) 0.34523(14) 0.54282(13) 0.0300(5) Uani 1 1 d . .
N3A N 0.34479(15) 0.05939(14) 0.50258(13) 0.0293(5) Uani 1 1 d . .
N2A N 0.35239(15) 0.04891(14) 0.58430(13) 0.0304(5) Uani 1 1 d . .
N2 N 0.30134(15) 0.36031(14) 0.59962(14) 0.0318(5) Uani 1 1 d . .
N3 N 0.38633(15) 0.37759(14) 0.55662(14) 0.0301(5) Uani 1 1 d . .
C16A C 0.51714(18) 0.13140(16) 0.67336(16) 0.0289(6) Uani 1 1 d . .
C11A C 0.42482(18) 0.12610(17) 0.65728(15) 0.0285(6) Uani 1 1 d . .
C2 C 0.39337(18) 0.37323(16) 0.47469(16) 0.0287(6) Uani 1 1 d . .
C2A C 0.39458(18) 0.12710(17) 0.44495(16) 0.0298(6) Uani 1 1 d . .
C16 C 0.13588(18) 0.24142(17) 0.55595(16) 0.0304(6) Uani 1 1 d . .
C1 C 0.30425(18) 0.35174(17) 0.46772(17) 0.0310(6) Uani 1 1 d . .
H1 H 0.2841 0.3433 0.4198 0.037 Uiso 1 1 calc R U
C13A C 0.35508(19) 0.15123(17) 0.78754(16) 0.0314(6) Uani 1 1 d . .
C7 C 0.52488(19) 0.46570(17) 0.25800(17) 0.0327(6) Uani 1 1 d . .
C11 C 0.15601(18) 0.32065(17) 0.56847(17) 0.0309(6) Uani 1 1 d . .
C10 C 0.56881(18) 0.34891(17) 0.42973(16) 0.0304(6) Uani 1 1 d . .
C6A C 0.47697(19) 0.14911(17) 0.29978(17) 0.0338(6) Uani 1 1 d . .
H6A H 0.5335 0.1231 0.3264 0.041 Uiso 1 1 calc R U
C5 C 0.47445(18) 0.39138(17) 0.40929(16) 0.0299(6) Uani 1 1 d . .
C9 C 0.64271(18) 0.37208(17) 0.36105(17) 0.0316(6) Uani 1 1 d . .
C1A C 0.43901(18) 0.15872(17) 0.49628(15) 0.0300(6) Uani 1 1 d . .
H1A H 0.4805 0.2039 0.4779 0.036 Uiso 1 1 calc R U
C14A C 0.44880(19) 0.14864(18) 0.80720(16) 0.0330(6) Uani 1 1 d . .
H14A H 0.4569 0.1546 0.8599 0.040 Uiso 1 1 calc R U
C5A C 0.39193(19) 0.15751(17) 0.35086(16) 0.0324(6) Uani 1 1 d . .
C6 C 0.45408(19) 0.44677(17) 0.32515(16) 0.0314(6) Uani 1 1 d . .
H6 H 0.3910 0.4715 0.3142 0.038 Uiso 1 1 calc R U
C12A C 0.34369(19) 0.13681(17) 0.71122(16) 0.0311(6) Uani 1 1 d . .
H12A H 0.2829 0.1344 0.6966 0.037 Uiso 1 1 calc R U
C15 C 0.04213(18) 0.21497(18) 0.58935(17) 0.0321(6) Uani 1 1 d . .
C10A C 0.30563(19) 0.19826(19) 0.31347(17) 0.0344(6) Uani 1 1 d . .
C15A C 0.53128(18) 0.13785(17) 0.75411(16) 0.0308(6) Uani 1 1 d . .
C12 C 0.09241(19) 0.37385(18) 0.60740(18) 0.0363(6) Uani 1 1 d . .
H12 H 0.1113 0.4255 0.6134 0.044 Uiso 1 1 calc R U
C8 C 0.61839(19) 0.42818(17) 0.27890(17) 0.0331(6) Uani 1 1 d . .
H8 H 0.6676 0.4417 0.2348 0.040 Uiso 1 1 calc R U
C29A C 0.63254(19) 0.12860(18) 0.78221(17) 0.0336(6) Uani 1 1 d . .
C7A C 0.4787(2) 0.17859(18) 0.21074(17) 0.0356(6) Uani 1 1 d . .
C17 C 0.4999(2) 0.52661(19) 0.16576(17) 0.0370(6) Uani 1 1 d . .
C9A C 0.3037(2) 0.22418(19) 0.22256(18) 0.0378(7) Uani 1 1 d . .
C13 C 0.00127(19) 0.34969(19) 0.63702(19) 0.0388(7) Uani 1 1 d . .
C25A C 0.2691(2) 0.1704(2) 0.84769(17) 0.0378(6) Uani 1 1 d . .
C29 C 0.01298(19) 0.12667(19) 0.58405(19) 0.0375(6) Uani 1 1 d . .
C21 C 0.74776(19) 0.33339(19) 0.37831(18) 0.0381(7) Uani 1 1 d . .
C8A C 0.3901(2) 0.21410(19) 0.17541(17) 0.0391(7) Uani 1 1 d . .
H8A H 0.3895 0.2323 0.1154 0.047 Uiso 1 1 calc R U
C14 C -0.0203(2) 0.27002(19) 0.62750(18) 0.0379(6) Uani 1 1 d . .
H14 H -0.0813 0.2522 0.6483 0.045 Uiso 1 1 calc R U
C17A C 0.5702(2) 0.17264(19) 0.15158(17) 0.0399(7) Uani 1 1 d . .
C61 C 0.45742(19) 0.39936(19) 0.60170(18) 0.0375(6) Uani 1 1 d . .
H61A H 0.4319 0.4517 0.6180 0.056 Uiso 1 1 calc R U
H61B H 0.5149 0.4126 0.5639 0.056 Uiso 1 1 calc R U
H61C H 0.4721 0.3480 0.6528 0.056 Uiso 1 1 calc R U
C32A C 0.6860(2) 0.2092(2) 0.72280(19) 0.0420(7) Uani 1 1 d . .
H32A H 0.6913 0.2093 0.6642 0.063 Uiso 1 1 calc R U
H32B H 0.7490 0.2031 0.7415 0.063 Uiso 1 1 calc R U
H32C H 0.6511 0.2655 0.7255 0.063 Uiso 1 1 calc R U
C30A C 0.6878(2) 0.03758(19) 0.77835(19) 0.0413(7) Uani 1 1 d . .
H30A H 0.6532 -0.0124 0.8148 0.062 Uiso 1 1 calc R U
H30B H 0.7505 0.0305 0.7982 0.062 Uiso 1 1 calc R U
H30C H 0.6941 0.0380 0.7196 0.062 Uiso 1 1 calc R U
C61A C 0.2836(2) 0.00293(19) 0.48264(18) 0.0373(6) Uani 1 1 d . .
H61D H 0.2646 -0.0445 0.5351 0.056 Uiso 1 1 calc R U
H61E H 0.3185 -0.0242 0.4423 0.056 Uiso 1 1 calc R U
H61F H 0.2274 0.0404 0.4575 0.056 Uiso 1 1 calc R U
C21A C 0.2088(2) 0.2621(2) 0.17955(19) 0.0476(8) Uani 1 1 d . .
C30 C 0.0190(2) 0.1333(2) 0.4889(2) 0.0448(7) Uani 1 1 d . .
H30D H -0.0217 0.1861 0.4574 0.067 Uiso 1 1 calc R U
H30E H -0.0017 0.0792 0.4853 0.067 Uiso 1 1 calc R U
H30F H 0.0841 0.1386 0.4643 0.067 Uiso 1 1 calc R U
C31 C 0.0809(2) 0.04498(19) 0.6357(2) 0.0460(7) Uani 1 1 d . .
H31A H 0.1463 0.0557 0.6152 0.069 Uiso 1 1 calc R U
H31B H 0.0677 -0.0098 0.6279 0.069 Uiso 1 1 calc R U
H31C H 0.0711 0.0381 0.6962 0.069 Uiso 1 1 calc R U
C31A C 0.6305(2) 0.1268(2) 0.87545(18) 0.0434(7) Uani 1 1 d . .
H31D H 0.5995 0.1840 0.8796 0.065 Uiso 1 1 calc R U
H31E H 0.6951 0.1176 0.8919 0.065 Uiso 1 1 calc R U
H31F H 0.5957 0.0778 0.9135 0.065 Uiso 1 1 calc R U
C22 C 0.7568(2) 0.2287(2) 0.4050(2) 0.0448(7) Uani 1 1 d . .
H22A H 0.7185 0.2042 0.4584 0.067 Uiso 1 1 calc R U
H22B H 0.8228 0.2045 0.4127 0.067 Uiso 1 1 calc R U
H22C H 0.7348 0.2121 0.3604 0.067 Uiso 1 1 calc R U
C25 C -0.0728(2) 0.4055(2) 0.6798(2) 0.0489(8) Uani 1 1 d . .
C32 C -0.0894(2) 0.1095(2) 0.6226(2) 0.0504(8) Uani 1 1 d . .
H32D H -0.0951 0.1048 0.6826 0.076 Uiso 1 1 calc R U
H32E H -0.1040 0.0536 0.6181 0.076 Uiso 1 1 calc R U
H32F H -0.1336 0.1595 0.5915 0.076 Uiso 1 1 calc R U
C26A C 0.2767(2) 0.1013(2) 0.93960(18) 0.0506(8) Uani 1 1 d . .
H26A H 0.2769 0.0406 0.9384 0.076 Uiso 1 1 calc R U
H26B H 0.2228 0.1144 0.9768 0.076 Uiso 1 1 calc R U
H26C H 0.3351 0.1057 0.9612 0.076 Uiso 1 1 calc R U
C23 C 0.7781(2) 0.3616(2) 0.4502(2) 0.0473(8) Uani 1 1 d . .
H23A H 0.7359 0.3399 0.5017 0.071 Uiso 1 1 calc R U
H23B H 0.7747 0.4271 0.4317 0.071 Uiso 1 1 calc R U
H23C H 0.8428 0.3354 0.4624 0.071 Uiso 1 1 calc R U
C28A C 0.1737(2) 0.1648(3) 0.8159(2) 0.0560(9) Uani 1 1 d . .
H28A H 0.1671 0.2090 0.7589 0.084 Uiso 1 1 calc R U
H28B H 0.1215 0.1774 0.8549 0.084 Uiso 1 1 calc R U
H28C H 0.1725 0.1045 0.8141 0.084 Uiso 1 1 calc R U
C27A C 0.2694(3) 0.2676(2) 0.8500(2) 0.0575(9) Uani 1 1 d . .
H27A H 0.3273 0.2711 0.8729 0.086 Uiso 1 1 calc R U
H27B H 0.2148 0.2812 0.8862 0.086 Uiso 1 1 calc R U
H27C H 0.2662 0.3111 0.7922 0.086 Uiso 1 1 calc R U
C18 C 0.5879(3) 0.5341(2) 0.09978(19) 0.0568(9) Uani 1 1 d . .
H18A H 0.6361 0.5612 0.1159 0.085 Uiso 1 1 calc R U
H18B H 0.5694 0.5717 0.0431 0.085 Uiso 1 1 calc R U
H18C H 0.6135 0.4742 0.0991 0.085 Uiso 1 1 calc R U
C23A C 0.1687(3) 0.3526(2) 0.1932(2) 0.0613(10) Uani 1 1 d . .
H23D H 0.1585 0.3429 0.2543 0.092 Uiso 1 1 calc R U
H23E H 0.1088 0.3747 0.1672 0.092 Uiso 1 1 calc R U
H23F H 0.2136 0.3968 0.1668 0.092 Uiso 1 1 calc R U
C24 C 0.8179(2) 0.3688(2) 0.2979(2) 0.0562(9) Uani 1 1 d . .
H24A H 0.8823 0.3437 0.3122 0.084 Uiso 1 1 calc R U
H24B H 0.8131 0.4344 0.2792 0.084 Uiso 1 1 calc R U
H24C H 0.8020 0.3504 0.2521 0.084 Uiso 1 1 calc R U
C20 C 0.4604(3) 0.6212(2) 0.1661(2) 0.0592(9) Uani 1 1 d . .
H20A H 0.4038 0.6173 0.2056 0.089 Uiso 1 1 calc R U
H20B H 0.4445 0.6592 0.1087 0.089 Uiso 1 1 calc R U
H20C H 0.5079 0.6472 0.1843 0.089 Uiso 1 1 calc R U
C19 C 0.4246(3) 0.4855(2) 0.1365(2) 0.0599(9) Uani 1 1 d . .
H19A H 0.4482 0.4240 0.1394 0.090 Uiso 1 1 calc R U
H19B H 0.4116 0.5218 0.0779 0.090 Uiso 1 1 calc R U
H19C H 0.3665 0.4849 0.1738 0.090 Uiso 1 1 calc R U
C20A C 0.6580(2) 0.1292(2) 0.2024(2) 0.0575(9) Uani 1 1 d . .
H20D H 0.7134 0.1266 0.1627 0.086 Uiso 1 1 calc R U
H20E H 0.6477 0.0684 0.2402 0.086 Uiso 1 1 calc R U
H20F H 0.6683 0.1653 0.2362 0.086 Uiso 1 1 calc R U
C27 C -0.1660(2) 0.4299(2) 0.6337(2) 0.0634(10) Uani 1 1 d . .
H27D H -0.2131 0.4631 0.6620 0.095 Uiso 1 1 calc R U
H27E H -0.1899 0.3747 0.6363 0.095 Uiso 1 1 calc R U
H27F H -0.1533 0.4670 0.5742 0.095 Uiso 1 1 calc R U
C22A C 0.1360(2) 0.1922(3) 0.2169(2) 0.0649(10) Uani 1 1 d . .
H22D H 0.1610 0.1366 0.2060 0.097 Uiso 1 1 calc R U
H22E H 0.0769 0.2164 0.1898 0.097 Uiso 1 1 calc R U
H22F H 0.1242 0.1797 0.2783 0.097 Uiso 1 1 calc R U
C24A C 0.2236(3) 0.2810(3) 0.0809(2) 0.0713(11) Uani 1 1 d . .
H24D H 0.2686 0.3254 0.0553 0.107 Uiso 1 1 calc R U
H24E H 0.1633 0.3042 0.0558 0.107 Uiso 1 1 calc R U
H24F H 0.2482 0.2253 0.0702 0.107 Uiso 1 1 calc R U
C28 C -0.0968(3) 0.3465(3) 0.7743(2) 0.0750(12) Uani 1 1 d . .
H28D H -0.0398 0.3300 0.8049 0.112 Uiso 1 1 calc R U
H28E H -0.1213 0.2921 0.7757 0.112 Uiso 1 1 calc R U
H28F H -0.1444 0.3805 0.8013 0.112 Uiso 1 1 calc R U
C18A C 0.5577(3) 0.1143(3) 0.0972(2) 0.0692(11) Uani 1 1 d . .
H18D H 0.5046 0.1420 0.0622 0.104 Uiso 1 1 calc R U
H18E H 0.5453 0.0540 0.1350 0.104 Uiso 1 1 calc R U
H18F H 0.6152 0.1103 0.0603 0.104 Uiso 1 1 calc R U
C26 C -0.0382(3) 0.4936(3) 0.6748(4) 0.116(2) Uani 1 1 d . .
H26D H 0.0183 0.4802 0.7058 0.174 Uiso 1 1 calc R U
H26E H -0.0876 0.5276 0.7002 0.174 Uiso 1 1 calc R U
H26F H -0.0232 0.5291 0.6151 0.174 Uiso 1 1 calc R U
C19A C 0.5888(3) 0.2684(2) 0.0913(2) 0.0676(11) Uani 1 1 d . .
H19D H 0.5340 0.2968 0.0588 0.101 Uiso 1 1 calc R U
H19E H 0.6443 0.2645 0.0521 0.101 Uiso 1 1 calc R U
H19F H 0.5999 0.3044 0.1251 0.101 Uiso 1 1 calc R U
H1O H 0.221(3) 0.206(3) 0.424(3) 0.090(13) Uiso 1 1 d . .
H2O H 0.592(3) 0.191(3) 0.569(3) 0.101(14) Uiso 1 1 d . .

loop_
_atom_site_aniso_label
_atom_site_aniso_U_11
_atom_site_aniso_U_22
_atom_site_aniso_U_33
_atom_site_aniso_U_23
_atom_site_aniso_U_13
_atom_site_aniso_U_12
O2A 0.0335(10) 0.0334(10) 0.0285(10) -0.0111(8) 0.0033(8) 0.0000(8)
O1 0.0397(11) 0.0302(10) 0.0290(10) -0.0042(8) -0.0040(8) -0.0012(8)
O2 0.0311(10) 0.0340(10) 0.0337(10) -0.0168(8) -0.0007(8) 0.0005(8)
O1A 0.0382(11) 0.0594(14) 0.0346(11) -0.0203(10) -0.0044(9) 0.0089(9)
N1A 0.0327(12) 0.0273(11) 0.0241(11) -0.0094(9) -0.0015(9) 0.0009(9)
N1 0.0329(12) 0.0280(11) 0.0310(12) -0.0128(9) -0.0032(9) -0.0016(9)
N3A 0.0350(12) 0.0253(11) 0.0278(12) -0.0110(9) -0.0006(9) -0.0001(9)
N2A 0.0361(12) 0.0294(12) 0.0261(12) -0.0113(9) -0.0016(9) -0.0007(10)
N2 0.0351(12) 0.0285(12) 0.0338(12) -0.0128(10) -0.0034(10) -0.0038(9)
N3 0.0296(12) 0.0282(11) 0.0342(12) -0.0122(9) -0.0019(9) -0.0045(9)
C16A 0.0342(14) 0.0249(13) 0.0246(13) -0.0074(10) 0.0018(11) 0.0000(11)
C11A 0.0371(15) 0.0282(13) 0.0201(12) -0.0094(10) -0.0018(10) -0.0002(11)
C2 0.0330(14) 0.0228(13) 0.0287(14) -0.0072(10) -0.0041(11) -0.0004(10)
C2A 0.0329(14) 0.0276(13) 0.0277(14) -0.0108(11) 0.0016(11) 0.0005(11)
C16 0.0307(14) 0.0311(14) 0.0292(14) -0.0128(11) -0.0019(11) 0.0027(11)
C1 0.0341(14) 0.0292(14) 0.0302(14) -0.0118(11) 0.0002(11) -0.0031(11)
C13A 0.0364(15) 0.0299(14) 0.0270(14) -0.0110(11) -0.0003(11) 0.0009(11)
C7 0.0413(16) 0.0264(14) 0.0300(14) -0.0086(11) -0.0039(12) -0.0038(11)
C11 0.0276(13) 0.0301(14) 0.0359(15) -0.0139(11) 0.0003(11) -0.0009(11)
C10 0.0354(14) 0.0256(13) 0.0303(14) -0.0097(11) -0.0022(11) -0.0034(11)
C6A 0.0380(15) 0.0301(14) 0.0312(14) -0.0108(11) -0.0005(11) 0.0020(11)
C5 0.0314(14) 0.0275(13) 0.0308(14) -0.0105(11) -0.0005(11) -0.0037(11)
C9 0.0310(14) 0.0284(14) 0.0345(15) -0.0099(11) -0.0016(11) -0.0036(11)
C1A 0.0350(14) 0.0279(13) 0.0252(13) -0.0095(11) 0.0005(11) 0.0007(11)
C14A 0.0403(15) 0.0335(14) 0.0258(13) -0.0127(11) -0.0023(11) 0.0000(12)
C5A 0.0406(15) 0.0303(14) 0.0254(13) -0.0089(11) -0.0029(11) -0.0024(11)
C6 0.0322(14) 0.0296(14) 0.0334(14) -0.0124(11) -0.0057(11) 0.0003(11)
C12A 0.0344(14) 0.0301(14) 0.0283(14) -0.0105(11) -0.0015(11) -0.0008(11)
C15 0.0289(14) 0.0316(14) 0.0372(15) -0.0146(12) -0.0007(11) -0.0013(11)
C10A 0.0375(15) 0.0378(15) 0.0292(14) -0.0152(12) -0.0026(11) 0.0012(12)
C15A 0.0368(15) 0.0261(13) 0.0274(14) -0.0082(11) -0.0004(11) -0.0009(11)
C12 0.0383(16) 0.0304(15) 0.0459(17) -0.0215(13) -0.0006(13) -0.0017(12)
C8 0.0360(15) 0.0314(14) 0.0305(14) -0.0092(11) 0.0020(11) -0.0063(11)
C29A 0.0352(15) 0.0344(15) 0.0326(15) -0.0128(12) -0.0036(11) -0.0034(12)
C7A 0.0472(17) 0.0301(14) 0.0276(14) -0.0107(11) -0.0019(12) 0.0034(12)
C17 0.0432(16) 0.0352(15) 0.0306(15) -0.0094(12) -0.0032(12) -0.0026(12)
C9A 0.0451(17) 0.0364(15) 0.0346(15) -0.0168(12) -0.0107(13) 0.0051(13)
C13 0.0339(15) 0.0377(16) 0.0491(17) -0.0236(14) 0.0037(13) -0.0007(12)
C25A 0.0382(15) 0.0451(17) 0.0273(14) -0.0131(12) 0.0030(11) 0.0016(13)
C29 0.0342(15) 0.0357(15) 0.0469(17) -0.0207(13) 0.0029(12) -0.0064(12)
C21 0.0312(15) 0.0396(16) 0.0396(16) -0.0091(13) -0.0037(12) -0.0023(12)
C8A 0.0542(18) 0.0380(16) 0.0251(14) -0.0135(12) -0.0049(12) 0.0032(13)
C14 0.0322(15) 0.0395(16) 0.0443(17) -0.0193(13) 0.0018(12) -0.0028(12)
C17A 0.0510(18) 0.0369(16) 0.0265(14) -0.0087(12) 0.0013(12) 0.0027(13)
C61 0.0371(15) 0.0416(16) 0.0394(16) -0.0180(13) -0.0050(12) -0.0099(12)
C32A 0.0416(16) 0.0438(17) 0.0437(17) -0.0180(14) -0.0015(13) -0.0085(13)
C30A 0.0370(16) 0.0417(17) 0.0434(17) -0.0128(13) -0.0095(13) 0.0028(13)
C61A 0.0430(16) 0.0339(15) 0.0424(16) -0.0216(13) -0.0023(13) -0.0061(12)
C21A 0.0516(19) 0.0529(19) 0.0410(17) -0.0217(15) -0.0165(14) 0.0114(15)
C30 0.0356(16) 0.0467(18) 0.063(2) -0.0317(16) -0.0037(14) -0.0057(13)
C31 0.0476(18) 0.0343(16) 0.056(2) -0.0164(14) 0.0001(15) -0.0055(13)
C31A 0.0459(17) 0.0500(18) 0.0364(16) -0.0166(14) -0.0093(13) -0.0019(14)
C22 0.0362(16) 0.0429(17) 0.0542(19) -0.0177(15) -0.0060(14) 0.0051(13)
C25 0.0379(17) 0.0489(18) 0.069(2) -0.0376(17) 0.0093(15) -0.0015(14)
C32 0.0398(17) 0.0462(18) 0.073(2) -0.0303(17) 0.0054(15) -0.0121(14)
C26A 0.0493(19) 0.062(2) 0.0322(16) -0.0106(15) 0.0051(13) 0.0005(15)
C23 0.0407(17) 0.0477(18) 0.0543(19) -0.0142(15) -0.0126(14) -0.0083(14)
C28A 0.0370(17) 0.087(3) 0.0417(18) -0.0253(18) 0.0040(14) 0.0030(17)
C27A 0.066(2) 0.051(2) 0.053(2) -0.0244(16) 0.0138(17) 0.0031(17)
C18 0.074(2) 0.054(2) 0.0327(17) -0.0082(15) -0.0023(16) 0.0054(17)
C23A 0.069(2) 0.060(2) 0.054(2) -0.0238(17) -0.0218(17) 0.0241(18)
C24 0.0315(16) 0.070(2) 0.054(2) -0.0071(17) 0.0026(14) -0.0051(15)
C20 0.092(3) 0.0423(18) 0.0377(18) -0.0110(15) -0.0092(17) 0.0082(18)
C19 0.072(2) 0.062(2) 0.047(2) -0.0192(17) -0.0179(17) -0.0021(18)
C20A 0.0471(19) 0.070(2) 0.0374(17) -0.0047(16) 0.0048(14) 0.0102(16)
C27 0.049(2) 0.051(2) 0.085(3) -0.0271(19) 0.0070(18) 0.0098(16)
C22A 0.054(2) 0.076(3) 0.073(2) -0.035(2) -0.0240(18) 0.0066(19)
C24A 0.074(2) 0.097(3) 0.044(2) -0.032(2) -0.0289(18) 0.028(2)
C28 0.061(2) 0.110(3) 0.066(3) -0.055(2) 0.0045(19) 0.010(2)
C18A 0.074(3) 0.085(3) 0.061(2) -0.049(2) 0.0097(19) 0.002(2)
C26 0.069(3) 0.102(4) 0.226(6) -0.132(4) 0.057(3) -0.028(3)
C19A 0.067(2) 0.047(2) 0.062(2) 0.0048(17) 0.0135(18) 0.0038(17)

loop_
_atom_type_symbol
_atom_type_description
_atom_type_scat_dispersion_real
_atom_type_scat_dispersion_imag
_atom_type_scat_source
C C 0.0033 0.0016 'International Tables Vol C Tables 4.2.6.8 and 6.1.1.4'
H H 0.0000 0.0000 'International Tables Vol C Tables 4.2.6.8 and 6.1.1.4'
N N 0.0061 0.0033 'International Tables Vol C Tables 4.2.6.8 and 6.1.1.4'
O O 0.0106 0.0060 'International Tables Vol C Tables 4.2.6.8 and 6.1.1.4'

loop_
_geom_angle_atom_site_label_1
_geom_angle_atom_site_label_2
_geom_angle_atom_site_label_3
_geom_angle
C16A O2A H2O 108(2)
C10A O1A H1O 124(2)
N2A N1A C1A 112.8(2)
N2A N1A C11A 118.2(2)
C1A N1A C11A 128.5(2)
N2 N1 C1 112.4(2)
N2 N1 C11 119.3(2)
C1 N1 C11 128.2(2)
N2A N3A C2A 113.5(2)
N2A N3A C61A 119.1(2)
C2A N3A C61A 127.4(2)
N3A N2A N1A 103.39(19)
N3 N2 N1 103.45(19)
N2 N3 C2 113.6(2)
N2 N3 C61 116.8(2)
C2 N3 C61 129.6(2)
O2A C16A C11A 119.7(2)
O2A C16A C15A 122.2(2)
C11A C16A C15A 118.1(2)
C16A C11A C12A 124.1(2)
C16A C11A N1A 118.8(2)
C12A C11A N1A 117.1(2)
N3 C2 C1 103.5(2)
N3 C2 C5 128.0(2)
C1 C2 C5 128.5(2)
N3A C2A C1A 104.2(2)
N3A C2A C5A 124.5(2)
C1A C2A C5A 131.2(2)
O2 C16 C11 120.7(2)
O2 C16 C15 124.4(2)
C11 C16 C15 114.8(2)
N1 C1 C2 107.2(2)
N1 C1 H1 126.4
C2 C1 H1 126.4
C12A C13A C14A 117.1(2)
C12A C13A C25A 122.0(2)
C14A C13A C25A 120.8(2)
C6 C7 C8 116.5(2)
C6 C7 C17 120.3(2)
C8 C7 C17 123.2(2)
C12 C11 C16 125.4(2)
C12 C11 N1 117.8(2)
C16 C11 N1 116.7(2)
O1 C10 C9 124.3(2)
O1 C10 C5 119.5(2)
C9 C10 C5 116.2(2)
C7A C6A C5A 121.2(3)
C7A C6A H6A 119.4
C5A C6A H6A 119.4
C6 C5 C10 122.0(2)
C6 C5 C2 116.9(2)
C10 C5 C2 120.9(2)
C8 C9 C10 119.2(2)
C8 C9 C21 121.0(2)
C10 C9 C21 119.9(2)
N1A C1A C2A 106.0(2)
N1A C1A H1A 127.0
C2A C1A H1A 127.0
C15A C14A C13A 125.1(2)
C15A C14A H14A 117.4
C13A C14A H14A 117.4
C6A C5A C10A 121.3(2)
C6A C5A C2A 118.9(2)
C10A C5A C2A 119.7(2)
C7 C6 C5 121.6(2)
C7 C6 H6 119.2
C5 C6 H6 119.2
C11A C12A C13A 118.6(2)
C11A C12A H12A 120.7
C13A C12A H12A 120.7
C14 C15 C16 118.5(2)
C14 C15 C29 121.5(2)
C16 C15 C29 120.0(2)
O1A C10A C5A 122.6(2)
O1A C10A C9A 118.6(2)
C5A C10A C9A 118.8(2)
C14A C15A C16A 116.4(2)
C14A C15A C29A 122.6(2)
C16A C15A C29A 120.9(2)
C13 C12 C11 119.6(2)
C13 C12 H12 120.2
C11 C12 H12 120.2
C9 C8 C7 124.4(2)
C9 C8 H8 117.8
C7 C8 H8 117.8
C31A C29A C15A 111.8(2)
C31A C29A C32A 108.2(2)
C15A C29A C32A 110.2(2)
C31A C29A C30A 107.2(2)
C15A C29A C30A 109.4(2)
C32A C29A C30A 110.0(2)
C6A C7A C8A 116.1(2)
C6A C7A C17A 123.4(2)
C8A C7A C17A 120.5(2)
C20 C17 C19 109.4(3)
C20 C17 C18 108.9(3)
C19 C17 C18 107.7(3)
C20 C17 C7 109.3(2)
C19 C17 C7 109.6(2)
C18 C17 C7 111.9(2)
C8A C9A C10A 117.0(2)
C8A C9A C21A 122.4(2)
C10A C9A C21A 120.5(2)
C12 C13 C14 116.5(2)
C12 C13 C25 122.4(3)
C14 C13 C25 121.1(3)
C26A C25A C28A 108.6(3)
C26A C25A C13A 110.2(2)
C28A C25A C13A 111.8(2)
C26A C25A C27A 109.2(2)
C28A C25A C27A 108.6(3)
C13A C25A C27A 108.5(2)
C32 C29 C30 107.7(2)
C32 C29 C15 112.7(2)
C30 C29 C15 109.3(2)
C32 C29 C31 107.6(2)
C30 C29 C31 110.8(2)
C15 C29 C31 108.7(2)
C23 C21 C22 110.4(2)
C23 C21 C24 107.4(2)
C22 C21 C24 107.6(2)
C23 C21 C9 109.7(2)
C22 C21 C9 109.1(2)
C24 C21 C9 112.6(2)
C9A C8A C7A 125.2(2)
C9A C8A H8A 117.4
C7A C8A H8A 117.4
C15 C14 C13 125.2(3)
C15 C14 H14 117.4
C13 C14 H14 117.4
C19A C17A C20A 108.4(3)
C19A C17A C7A 109.4(2)
C20A C17A C7A 112.5(2)
C19A C17A C18A 109.2(3)
C20A C17A C18A 107.8(3)
C7A C17A C18A 109.5(3)
N3 C61 H61A 109.5
N3 C61 H61B 109.5
H61A C61 H61B 109.5
N3 C61 H61C 109.5
H61A C61 H61C 109.5
H61B C61 H61C 109.5
C29A C32A H32A 109.5
C29A C32A H32B 109.5
H32A C32A H32B 109.5
C29A C32A H32C 109.5
H32A C32A H32C 109.5
H32B C32A H32C 109.5
C29A C30A H30A 109.5
C29A C30A H30B 109.5
H30A C30A H30B 109.5
C29A C30A H30C 109.5
H30A C30A H30C 109.5
H30B C30A H30C 109.5
N3A C61A H61D 109.5
N3A C61A H61E 109.5
H61D C61A H61E 109.5
N3A C61A H61F 109.5
H61D C61A H61F 109.5
H61E C61A H61F 109.5
C22A C21A C23A 110.3(3)
C22A C21A C9A 110.0(3)
C23A C21A C9A 110.4(3)
C22A C21A C24A 107.4(3)
C23A C21A C24A 107.5(3)
C9A C21A C24A 111.2(3)
C29 C30 H30D 109.5
C29 C30 H30E 109.5
H30D C30 H30E 109.5
C29 C30 H30F 109.5
H30D C30 H30F 109.5
H30E C30 H30F 109.5
C29 C31 H31A 109.5
C29 C31 H31B 109.5
H31A C31 H31B 109.5
C29 C31 H31C 109.5
H31A C31 H31C 109.5
H31B C31 H31C 109.5
C29A C31A H31D 109.5
C29A C31A H31E 109.5
H31D C31A H31E 109.5
C29A C31A H31F 109.5
H31D C31A H31F 109.5
H31E C31A H31F 109.5
C21 C22 H22A 109.5
C21 C22 H22B 109.5
H22A C22 H22B 109.5
C21 C22 H22C 109.5
H22A C22 H22C 109.5
H22B C22 H22C 109.5
C26 C25 C13 112.1(3)
C26 C25 C28 111.0(3)
C13 C25 C28 108.8(3)
C26 C25 C27 107.7(3)
C13 C25 C27 109.6(3)
C28 C25 C27 107.4(3)
C29 C32 H32D 109.5
C29 C32 H32E 109.5
H32D C32 H32E 109.5
C29 C32 H32F 109.5
H32D C32 H32F 109.5
H32E C32 H32F 109.5
C25A C26A H26A 109.5
C25A C26A H26B 109.5
H26A C26A H26B 109.5
C25A C26A H26C 109.5
H26A C26A H26C 109.5
H26B C26A H26C 109.5
C21 C23 H23A 109.5
C21 C23 H23B 109.5
H23A C23 H23B 109.5
C21 C23 H23C 109.5
H23A C23 H23C 109.5
H23B C23 H23C 109.5
C25A C28A H28A 109.5
C25A C28A H28B 109.5
H28A C28A H28B 109.5
C25A C28A H28C 109.5
H28A C28A H28C 109.5
H28B C28A H28C 109.5
C25A C27A H27A 109.5
C25A C27A H27B 109.5
H27A C27A H27B 109.5
C25A C27A H27C 109.5
H27A C27A H27C 109.5
H27B C27A H27C 109.5
C17 C18 H18A 109.5
C17 C18 H18B 109.5
H18A C18 H18B 109.5
C17 C18 H18C 109.5
H18A C18 H18C 109.5
H18B C18 H18C 109.5
C21A C23A H23D 109.5
C21A C23A H23E 109.5
H23D C23A H23E 109.5
C21A C23A H23F 109.5
H23D C23A H23F 109.5
H23E C23A H23F 109.5
C21 C24 H24A 109.5
C21 C24 H24B 109.5
H24A C24 H24B 109.5
C21 C24 H24C 109.5
H24A C24 H24C 109.5
H24B C24 H24C 109.5
C17 C20 H20A 109.5
C17 C20 H20B 109.5
H20A C20 H20B 109.5
C17 C20 H20C 109.5
H20A C20 H20C 109.5
H20B C20 H20C 109.5
C17 C19 H19A 109.5
C17 C19 H19B 109.5
H19A C19 H19B 109.5
C17 C19 H19C 109.5
H19A C19 H19C 109.5
H19B C19 H19C 109.5
C17A C20A H20D 109.5
C17A C20A H20E 109.5
H20D C20A H20E 109.5
C17A C20A H20F 109.5
H20D C20A H20F 109.5
H20E C20A H20F 109.5
C25 C27 H27D 109.5
C25 C27 H27E 109.5
H27D C27 H27E 109.5
C25 C27 H27F 109.5
H27D C27 H27F 109.5
H27E C27 H27F 109.5
C21A C22A H22D 109.5
C21A C22A H22E 109.5
H22D C22A H22E 109.5
C21A C22A H22F 109.5
H22D C22A H22F 109.5
H22E C22A H22F 109.5
C21A C24A H24D 109.5
C21A C24A H24E 109.5
H24D C24A H24E 109.5
C21A C24A H24F 109.5
H24D C24A H24F 109.5
H24E C24A H24F 109.5
C25 C28 H28D 109.5
C25 C28 H28E 109.5
H28D C28 H28E 109.5
C25 C28 H28F 109.5
H28D C28 H28F 109.5
H28E C28 H28F 109.5
C17A C18A H18D 109.5
C17A C18A H18E 109.5
H18D C18A H18E 109.5
C17A C18A H18F 109.5
H18D C18A H18F 109.5
H18E C18A H18F 109.5
C25 C26 H26D 109.5
C25 C26 H26E 109.5
H26D C26 H26E 109.5
C25 C26 H26F 109.5
H26D C26 H26F 109.5
H26E C26 H26F 109.5
C17A C19A H19D 109.5
C17A C19A H19E 109.5
H19D C19A H19E 109.5
C17A C19A H19F 109.5
H19D C19A H19F 109.5
H19E C19A H19F 109.5

loop_
_geom_bond_atom_site_label_1
_geom_bond_atom_site_label_2
_geom_bond_distance
O2A C16A 1.368(3)
O2A H2O 0.99(4)
O1 C10 1.311(3)
O2 C16 1.310(3)
O1A C10A 1.352(3)
O1A H1O 1.00(4)
N1A N2A 1.333(3)
N1A C1A 1.348(3)
N1A C11A 1.439(3)
N1 N2 1.337(3)
N1 C1 1.338(3)
N1 C11 1.435(3)
N3A N2A 1.317(3)
N3A C2A 1.367(3)
N3A C61A 1.464(3)
N2 N3 1.327(3)
N3 C2 1.368(3)
N3 C61 1.465(3)
C16A C11A 1.382(4)
C16A C15A 1.412(3)
C11A C12A 1.386(3)
C2 C1 1.378(4)
C2 C5 1.457(3)
C2A C1A 1.371(4)
C2A C5A 1.460(3)
C16 C11 1.403(4)
C16 C15 1.429(4)
C1 H1 0.9300
C13A C12A 1.388(3)
C13A C14A 1.393(4)
C13A C25A 1.532(4)
C7 C6 1.375(4)
C7 C8 1.398(4)
C7 C17 1.540(4)
C11 C12 1.388(3)
C10 C9 1.424(4)
C10 C5 1.424(4)
C6A C7A 1.375(4)
C6A C5A 1.394(4)
C6A H6A 0.9300
C5 C6 1.396(3)
C9 C8 1.387(4)
C9 C21 1.540(4)
C1A H1A 0.9300
C14A C15A 1.393(4)
C14A H14A 0.9300
C5A C10A 1.400(4)
C6 H6 0.9300
C12A H12A 0.9300
C15 C14 1.392(4)
C15 C29 1.536(4)
C10A C9A 1.413(4)
C15A C29A 1.530(4)
C12 C13 1.375(4)
C12 H12 0.9300
C8 H8 0.9300
C29A C31A 1.526(4)
C29A C32A 1.533(4)
C29A C30A 1.542(4)
C7A C8A 1.403(4)
C7A C17A 1.528(4)
C17 C20 1.508(4)
C17 C19 1.526(4)
C17 C18 1.534(4)
C9A C8A 1.380(4)
C9A C21A 1.538(4)
C13 C14 1.394(4)
C13 C25 1.528(4)
C25A C26A 1.530(4)
C25A C28A 1.530(4)
C25A C27A 1.539(4)
C29 C32 1.526(4)
C29 C30 1.529(4)
C29 C31 1.540(4)
C21 C23 1.530(4)
C21 C22 1.534(4)
C21 C24 1.536(4)
C8A H8A 0.9300
C14 H14 0.9300
C17A C19A 1.522(4)
C17A C20A 1.523(4)
C17A C18A 1.529(4)
C61 H61A 0.9600
C61 H61B 0.9600
C61 H61C 0.9600
C32A H32A 0.9600
C32A H32B 0.9600
C32A H32C 0.9600
C30A H30A 0.9600
C30A H30B 0.9600
C30A H30C 0.9600
C61A H61D 0.9600
C61A H61E 0.9600
C61A H61F 0.9600
C21A C22A 1.529(5)
C21A C23A 1.531(4)
C21A C24A 1.541(4)
C30 H30D 0.9600
C30 H30E 0.9600
C30 H30F 0.9600
C31 H31A 0.9600
C31 H31B 0.9600
C31 H31C 0.9600
C31A H31D 0.9600
C31A H31E 0.9600
C31A H31F 0.9600
C22 H22A 0.9600
C22 H22B 0.9600
C22 H22C 0.9600
C25 C26 1.504(5)
C25 C28 1.532(5)
C25 C27 1.536(5)
C32 H32D 0.9600
C32 H32E 0.9600
C32 H32F 0.9600
C26A H26A 0.9600
C26A H26B 0.9600
C26A H26C 0.9600
C23 H23A 0.9600
C23 H23B 0.9600
C23 H23C 0.9600
C28A H28A 0.9600
C28A H28B 0.9600
C28A H28C 0.9600
C27A H27A 0.9600
C27A H27B 0.9600
C27A H27C 0.9600
C18 H18A 0.9600
C18 H18B 0.9600
C18 H18C 0.9600
C23A H23D 0.9600
C23A H23E 0.9600
C23A H23F 0.9600
C24 H24A 0.9600
C24 H24B 0.9600
C24 H24C 0.9600
C20 H20A 0.9600
C20 H20B 0.9600
C20 H20C 0.9600
C19 H19A 0.9600
C19 H19B 0.9600
C19 H19C 0.9600
C20A H20D 0.9600
C20A H20E 0.9600
C20A H20F 0.9600
C27 H27D 0.9600
C27 H27E 0.9600
C27 H27F 0.9600
C22A H22D 0.9600
C22A H22E 0.9600
C22A H22F 0.9600
C24A H24D 0.9600
C24A H24E 0.9600
C24A H24F 0.9600
C28 H28D 0.9600
C28 H28E 0.9600
C28 H28F 0.9600
C18A H18D 0.9600
C18A H18E 0.9600
C18A H18F 0.9600
C26 H26D 0.9600
C26 H26E 0.9600
C26 H26F 0.9600
C19A H19D 0.9600
C19A H19E 0.9600
C19A H19F 0.9600
